data_7019852
loop_
_publ_author_name
'Boyle, Timothy J.'
'Doan, Thu Q.'
'Steele, Leigh Anna M.'
'Apblett, Christopher'
'Hoppe, Sarah M.'
'Hawthorne, Krista'
'Kalinich, Robin M.'
'Sigmund, Wolfgang M.'

_publ_section_title
;
 Tin(ii) amide/alkoxide coordination compounds for production of Sn-based
 nanowires for lithium ion battery anode materials.
;
_journal_issue 31
_journal_name_full 'Dalton transactions (Cambridge, England : 2003)'
_journal_page_first 9349
_journal_page_last 9364
_journal_paper_doi 10.1039/c2dt30772c
_journal_volume 41
_journal_year 2012
_chemical_formula_sum 'C40 H52 O4 Sn2'
_chemical_formula_weight 834.20
_chemical_name_systematic
;
?
;
_space_group_IT_number 2
_symmetry_cell_setting triclinic
_symmetry_space_group_name_Hall '-P 1'
_symmetry_space_group_name_H-M 'P -1'
_atom_sites_solution_hydrogens geom
_atom_sites_solution_primary direct
_atom_sites_solution_secondary difmap
_audit_creation_method SHELXL-97
_cell_angle_alpha 63.389(4)
_cell_angle_beta 71.234(5)
_cell_angle_gamma 84.577(5)
_cell_formula_units_Z 1
_cell_length_a 8.360(4)
_cell_length_b 11.187(5)
_cell_length_c 12.069(6)
_cell_measurement_reflns_used 5854
_cell_measurement_temperature 273(2)
_cell_measurement_theta_max 25.22
_cell_measurement_theta_min 2.58
_cell_volume 953.9(8)
_computing_cell_refinement 'Bruker SAINT'
_computing_data_collection 'Bruker APEX2'
_computing_data_reduction 'Bruker SAINT'
_computing_molecular_graphics 'Bruker SHELXTL'
_computing_publication_material 'Bruker SHELXTL'
_computing_structure_refinement 'SHELXL-97 (Sheldrick, 2008)'
_computing_structure_solution 'SHELXS-97 (Sheldrick, 2008)'
_diffrn_ambient_temperature 273(2)
_diffrn_measured_fraction_theta_full 0.982
_diffrn_measured_fraction_theta_max 0.982
_diffrn_measurement_device_type 'Bruker APEX-II CCD'
_diffrn_measurement_method '\f and \w scans'
_diffrn_radiation_monochromator graphite
_diffrn_radiation_source 'fine-focus sealed tube'
_diffrn_radiation_type MoK\a
_diffrn_radiation_wavelength 0.71073
_diffrn_reflns_av_R_equivalents 0.0157
_diffrn_reflns_av_sigmaI/netI 0.0224
_diffrn_reflns_limit_h_max 9
_diffrn_reflns_limit_h_min -9
_diffrn_reflns_limit_k_max 13
_diffrn_reflns_limit_k_min -13
_diffrn_reflns_limit_l_max 14
_diffrn_reflns_limit_l_min -14
_diffrn_reflns_number 6825
_diffrn_reflns_theta_full 25.22
_diffrn_reflns_theta_max 25.22
_diffrn_reflns_theta_min 1.99
_exptl_absorpt_coefficient_mu 1.346
_exptl_absorpt_correction_T_max 0.874
_exptl_absorpt_correction_T_min 0.785
_exptl_absorpt_correction_type empirical
_exptl_absorpt_process_details SADABS
_exptl_crystal_colour colorless
_exptl_crystal_density_diffrn 1.452
_exptl_crystal_density_meas ?
_exptl_crystal_density_method 'not measured'
_exptl_crystal_description rod
_exptl_crystal_F_000 424
_exptl_crystal_size_max 0.20
_exptl_crystal_size_mid 0.15
_exptl_crystal_size_min 0.10
_refine_diff_density_max 0.516
_refine_diff_density_min -0.333
_refine_diff_density_rms 0.059
_refine_ls_extinction_method none
_refine_ls_goodness_of_fit_ref 1.051
_refine_ls_hydrogen_treatment constr
_refine_ls_matrix_type full
_refine_ls_number_parameters 214
_refine_ls_number_reflns 3380
_refine_ls_number_restraints 0
_refine_ls_restrained_S_all 1.051
_refine_ls_R_factor_all 0.0210
_refine_ls_R_factor_gt 0.0197
_refine_ls_shift/su_max 0.003
_refine_ls_shift/su_mean 0.000
_refine_ls_structure_factor_coef Fsqd
_refine_ls_weighting_details 'calc w=1/[\s^2^(Fo^2^)+(0.0230P)^2^+0.4537P] where P=(Fo^2^+2Fc^2^)/3'
_refine_ls_weighting_scheme calc
_refine_ls_wR_factor_gt 0.0472
_refine_ls_wR_factor_ref 0.0480
_reflns_number_gt 3223
_reflns_number_total 3380
_reflns_threshold_expression >2sigma(I)
_cod_data_source_file c2dt30772c.txt
_cod_data_source_block 10oc011_0m
_cod_depositor_comments
;
The following automatic conversions were performed:

'_symmetry_cell_setting' value 'Triclinic' changed to 'triclinic'
according to /home/saulius/struct/CIF-dictionaries/cif_core.dic
dictionary named 'cif_core.dic' version 2.4.1 from 2010-06-29.

Automatic conversion script
Id: cif_fix_values 1891 2012-01-12 08:04:46Z andrius 

The following automatic conversions were performed:

'_exptl_crystal_density_meas' value 'not measured' was changed to '?'
- the value is perceived as not measured.

Automatic conversion script
Id: cif_fix_values 3008 2015-01-20 13:52:24Z robertas 
;
_cod_original_sg_symbol_H-M P-1
_cod_database_code 7019852

loop_
_symmetry_equiv_pos_as_xyz
'x, y, z'
'-x, -y, -z'

loop_
_atom_site_label
_atom_site_type_symbol
_atom_site_fract_x
_atom_site_fract_y
_atom_site_fract_z
_atom_site_U_iso_or_equiv
_atom_site_adp_type
_atom_site_occupancy
_atom_site_symmetry_multiplicity
_atom_site_calc_flag
_atom_site_refinement_flags
Sn1 Sn 0.712008(16) 0.558788(13) 0.948934(13) 0.02299(6) Uani 1 1 d .
O1 O 0.76227(18) 0.37676(14) 1.08271(14) 0.0262(3) Uani 1 1 d .
O2 O 0.54834(17) 0.45623(13) 0.90673(13) 0.0227(3) Uani 1 1 d .
C1 C 0.8381(2) 0.3632(2) 1.1711(2) 0.0240(4) Uani 1 1 d .
C2 C 0.8691(3) 0.4757(2) 1.1861(2) 0.0302(5) Uani 1 1 d .
H2 H 0.8389 0.5590 1.1335 0.036 Uiso 1 1 calc R
C3 C 0.9435(3) 0.4660(3) 1.2772(2) 0.0372(6) Uani 1 1 d .
H3 H 0.9645 0.5422 1.2841 0.045 Uiso 1 1 calc R
C4 C 0.9858(3) 0.3432(3) 1.3569(2) 0.0384(6) Uani 1 1 d .
H4 H 1.0344 0.3350 1.4191 0.046 Uiso 1 1 calc R
C5 C 0.9552(3) 0.2313(2) 1.3436(2) 0.0354(5) Uani 1 1 d .
H5 H 0.9835 0.1485 1.3988 0.042 Uiso 1 1 calc R
C6 C 0.8843(3) 0.2367(2) 1.2515(2) 0.0278(5) Uani 1 1 d .
C7 C 0.8621(3) 0.1109(2) 1.2360(2) 0.0328(5) Uani 1 1 d .
C8 C 0.9762(3) 0.1304(2) 1.0996(2) 0.0394(6) Uani 1 1 d .
H8A H 1.0925 0.1394 1.0926 0.059 Uiso 1 1 calc R
H8B H 0.9476 0.2097 1.0341 0.059 Uiso 1 1 calc R
H8C H 0.9596 0.0542 1.0870 0.059 Uiso 1 1 calc R
C9 C 0.6767(3) 0.0836(2) 1.2528(3) 0.0399(6) Uani 1 1 d .
H9A H 0.6666 0.0029 1.2454 0.060 Uiso 1 1 calc R
H9B H 0.6417 0.1573 1.1863 0.060 Uiso 1 1 calc R
H9C H 0.6062 0.0736 1.3372 0.060 Uiso 1 1 calc R
C10 C 0.9153(4) -0.0144(3) 1.3370(3) 0.0491(7) Uani 1 1 d .
H10A H 1.0315 -0.0016 1.3283 0.074 Uiso 1 1 calc R
H10B H 0.9026 -0.0903 1.3227 0.074 Uiso 1 1 calc R
H10C H 0.8452 -0.0298 1.4232 0.074 Uiso 1 1 calc R
C11 C 0.5796(2) 0.5001(2) 0.77300(19) 0.0222(4) Uani 1 1 d .
C12 C 0.5720(3) 0.6362(2) 0.6968(2) 0.0267(5) Uani 1 1 d .
H12 H 0.5408 0.6929 0.7368 0.032 Uiso 1 1 calc R
C13 C 0.6097(3) 0.6891(2) 0.5629(2) 0.0325(5) Uani 1 1 d .
H13 H 0.6028 0.7802 0.5132 0.039 Uiso 1 1 calc R
C14 C 0.6577(3) 0.6048(2) 0.5043(2) 0.0370(5) Uani 1 1 d .
H14 H 0.6874 0.6391 0.4141 0.044 Uiso 1 1 calc R
C15 C 0.6618(3) 0.4688(2) 0.5800(2) 0.0341(5) Uani 1 1 d .
H15 H 0.6930 0.4134 0.5385 0.041 Uiso 1 1 calc R
C16 C 0.6211(3) 0.4109(2) 0.7157(2) 0.0251(4) Uani 1 1 d .
C17 C 0.6180(3) 0.2581(2) 0.7956(2) 0.0295(5) Uani 1 1 d .
C18 C 0.4401(3) 0.2056(2) 0.8933(3) 0.0434(6) Uani 1 1 d .
H18A H 0.4339 0.1094 0.9342 0.065 Uiso 1 1 calc R
H18B H 0.3577 0.2375 0.8481 0.065 Uiso 1 1 calc R
H18C H 0.4178 0.2370 0.9586 0.065 Uiso 1 1 calc R
C19 C 0.7485(3) 0.2205(2) 0.8687(3) 0.0412(6) Uani 1 1 d .
H19A H 0.7416 0.1252 0.9202 0.062 Uiso 1 1 calc R
H19B H 0.7257 0.2638 0.9247 0.062 Uiso 1 1 calc R
H19C H 0.8599 0.2490 0.8069 0.062 Uiso 1 1 calc R
C20 C 0.6573(3) 0.1854(3) 0.7092(3) 0.0424(6) Uani 1 1 d .
H20A H 0.7695 0.2130 0.6484 0.064 Uiso 1 1 calc R
H20B H 0.5771 0.2071 0.6622 0.064 Uiso 1 1 calc R
H20C H 0.6501 0.0904 0.7628 0.064 Uiso 1 1 calc R

loop_
_atom_site_aniso_label
_atom_site_aniso_U_11
_atom_site_aniso_U_22
_atom_site_aniso_U_33
_atom_site_aniso_U_23
_atom_site_aniso_U_13
_atom_site_aniso_U_12
Sn1 0.02110(9) 0.02262(9) 0.02265(9) -0.00788(6) -0.00662(6) 0.00061(6)
O1 0.0259(8) 0.0232(7) 0.0310(8) -0.0100(6) -0.0144(6) 0.0042(6)
O2 0.0226(7) 0.0246(7) 0.0196(7) -0.0088(6) -0.0065(6) 0.0019(6)
C1 0.0146(10) 0.0289(11) 0.0229(11) -0.0076(9) -0.0041(8) -0.0006(8)
C2 0.0268(11) 0.0316(12) 0.0332(13) -0.0153(10) -0.0098(10) 0.0042(9)
C3 0.0290(12) 0.0509(15) 0.0379(14) -0.0278(12) -0.0051(10) -0.0029(11)
C4 0.0266(12) 0.0641(17) 0.0277(12) -0.0229(12) -0.0082(10) 0.0002(11)
C5 0.0274(12) 0.0448(14) 0.0237(12) -0.0065(10) -0.0079(9) 0.0019(10)
C6 0.0194(10) 0.0315(12) 0.0246(11) -0.0082(9) -0.0028(9) -0.0003(9)
C7 0.0278(12) 0.0255(11) 0.0372(13) -0.0069(10) -0.0112(10) 0.0030(9)
C8 0.0378(14) 0.0340(13) 0.0470(15) -0.0203(12) -0.0125(11) 0.0088(10)
C9 0.0320(13) 0.0291(12) 0.0538(16) -0.0146(11) -0.0123(11) -0.0007(10)
C10 0.0470(16) 0.0321(13) 0.0535(17) -0.0041(12) -0.0207(13) 0.0067(11)
C11 0.0175(10) 0.0275(11) 0.0201(10) -0.0091(8) -0.0060(8) 0.0005(8)
C12 0.0213(10) 0.0275(11) 0.0281(12) -0.0099(9) -0.0074(9) 0.0016(8)
C13 0.0298(12) 0.0316(12) 0.0280(12) -0.0045(10) -0.0109(10) -0.0008(9)
C14 0.0400(14) 0.0433(14) 0.0213(12) -0.0092(10) -0.0083(10) -0.0015(11)
C15 0.0353(13) 0.0411(13) 0.0305(12) -0.0210(11) -0.0082(10) 0.0020(10)
C16 0.0201(10) 0.0274(11) 0.0272(11) -0.0115(9) -0.0074(9) 0.0010(8)
C17 0.0307(12) 0.0280(11) 0.0307(12) -0.0151(10) -0.0079(10) 0.0024(9)
C18 0.0432(15) 0.0258(12) 0.0481(16) -0.0144(11) 0.0010(12) -0.0048(11)
C19 0.0500(15) 0.0299(13) 0.0492(15) -0.0171(11) -0.0253(13) 0.0100(11)
C20 0.0488(15) 0.0376(14) 0.0462(15) -0.0254(12) -0.0128(12) 0.0070(11)

loop_
_atom_type_symbol
_atom_type_description
_atom_type_scat_dispersion_real
_atom_type_scat_dispersion_imag
_atom_type_scat_source
C C 0.0033 0.0016 'International Tables Vol C Tables 4.2.6.8 and 6.1.1.4'
H H 0.0000 0.0000 'International Tables Vol C Tables 4.2.6.8 and 6.1.1.4'
O O 0.0106 0.0060 'International Tables Vol C Tables 4.2.6.8 and 6.1.1.4'
Sn Sn -0.6537 1.4246 'International Tables Vol C Tables 4.2.6.8 and 6.1.1.4'

loop_
_geom_angle_atom_site_label_1
_geom_angle_atom_site_label_2
_geom_angle_atom_site_label_3
_geom_angle
_geom_angle_site_symmetry_3
O1 Sn1 O2 89.84(6) .
O1 Sn1 O2 89.43(6) 2_667
O2 Sn1 O2 75.04(7) 2_667
C1 O1 Sn1 123.92(13) .
C11 O2 Sn1 113.16(11) .
C11 O2 Sn1 124.17(11) 2_667
Sn1 O2 Sn1 104.96(6) 2_667
O1 C1 C2 120.02(19) .
O1 C1 C6 121.19(19) .
C2 C1 C6 118.8(2) .
C3 C2 C1 122.0(2) .
C3 C2 H2 119.0 .
C1 C2 H2 119.0 .
C4 C3 C2 119.5(2) .
C4 C3 H3 120.3 .
C2 C3 H3 120.3 .
C3 C4 C5 119.2(2) .
C3 C4 H4 120.4 .
C5 C4 H4 120.4 .
C4 C5 C6 123.3(2) .
C4 C5 H5 118.4 .
C6 C5 H5 118.4 .
C5 C6 C1 117.3(2) .
C5 C6 C7 121.1(2) .
C1 C6 C7 121.6(2) .
C10 C7 C6 111.9(2) .
C10 C7 C9 107.11(19) .
C6 C7 C9 111.59(19) .
C10 C7 C8 107.6(2) .
C6 C7 C8 108.62(18) .
C9 C7 C8 110.0(2) .
C7 C8 H8A 109.5 .
C7 C8 H8B 109.5 .
H8A C8 H8B 109.5 .
C7 C8 H8C 109.5 .
H8A C8 H8C 109.5 .
H8B C8 H8C 109.5 .
C7 C9 H9A 109.5 .
C7 C9 H9B 109.5 .
H9A C9 H9B 109.5 .
C7 C9 H9C 109.5 .
H9A C9 H9C 109.5 .
H9B C9 H9C 109.5 .
C7 C10 H10A 109.5 .
C7 C10 H10B 109.5 .
H10A C10 H10B 109.5 .
C7 C10 H10C 109.5 .
H10A C10 H10C 109.5 .
H10B C10 H10C 109.5 .
C12 C11 O2 117.64(18) .
C12 C11 C16 120.60(19) .
O2 C11 C16 121.75(18) .
C13 C12 C11 121.5(2) .
C13 C12 H12 119.3 .
C11 C12 H12 119.3 .
C14 C13 C12 118.9(2) .
C14 C13 H13 120.6 .
C12 C13 H13 120.6 .
C13 C14 C15 119.9(2) .
C13 C14 H14 120.1 .
C15 C14 H14 120.1 .
C14 C15 C16 123.0(2) .
C14 C15 H15 118.5 .
C16 C15 H15 118.5 .
C15 C16 C11 116.05(19) .
C15 C16 C17 120.77(19) .
C11 C16 C17 123.16(19) .
C19 C17 C20 107.7(2) .
C19 C17 C18 109.9(2) .
C20 C17 C18 106.67(19) .
C19 C17 C16 110.90(18) .
C20 C17 C16 111.99(19) .
C18 C17 C16 109.61(18) .
C17 C18 H18A 109.5 .
C17 C18 H18B 109.5 .
H18A C18 H18B 109.5 .
C17 C18 H18C 109.5 .
H18A C18 H18C 109.5 .
H18B C18 H18C 109.5 .
C17 C19 H19A 109.5 .
C17 C19 H19B 109.5 .
H19A C19 H19B 109.5 .
C17 C19 H19C 109.5 .
H19A C19 H19C 109.5 .
H19B C19 H19C 109.5 .
C17 C20 H20A 109.5 .
C17 C20 H20B 109.5 .
H20A C20 H20B 109.5 .
C17 C20 H20C 109.5 .
H20A C20 H20C 109.5 .
H20B C20 H20C 109.5 .

loop_
_geom_bond_atom_site_label_1
_geom_bond_atom_site_label_2
_geom_bond_distance
_geom_bond_site_symmetry_2
Sn1 O1 2.0638(16) .
Sn1 O2 2.1718(15) .
Sn1 O2 2.2732(16) 2_667
O1 C1 1.355(3) .
O2 C11 1.399(3) .
O2 Sn1 2.2732(16) 2_667
C1 C2 1.407(3) .
C1 C6 1.414(3) .
C2 C3 1.388(3) .
C2 H2 0.9300 .
C3 C4 1.372(4) .
C3 H3 0.9300 .
C4 C5 1.387(4) .
C4 H4 0.9300 .
C5 C6 1.396(3) .
C5 H5 0.9300 .
C6 C7 1.535(3) .
C7 C10 1.533(3) .
C7 C9 1.539(3) .
C7 C8 1.541(3) .
C8 H8A 0.9600 .
C8 H8B 0.9600 .
C8 H8C 0.9600 .
C9 H9A 0.9600 .
C9 H9B 0.9600 .
C9 H9C 0.9600 .
C10 H10A 0.9600 .
C10 H10B 0.9600 .
C10 H10C 0.9600 .
C11 C12 1.390(3) .
C11 C16 1.412(3) .
C12 C13 1.383(3) .
C12 H12 0.9300 .
C13 C14 1.376(3) .
C13 H13 0.9300 .
C14 C15 1.383(3) .
C14 H14 0.9300 .
C15 C16 1.397(3) .
C15 H15 0.9300 .
C16 C17 1.538(3) .
C17 C19 1.531(3) .
C17 C20 1.532(3) .
C17 C18 1.537(3) .
C18 H18A 0.9600 .
C18 H18B 0.9600 .
C18 H18C 0.9600 .
C19 H19A 0.9600 .
C19 H19B 0.9600 .
C19 H19C 0.9600 .
C20 H20A 0.9600 .
C20 H20B 0.9600 .
C20 H20C 0.9600 .
